data_4060701
_journal_name_full Organometallics
_journal_year 2003
_chemical_formula_sum 'C44 H50 N4 O3 Ru'
_chemical_formula_weight 783.95
_space_group_IT_number 14
_symmetry_cell_setting monoclinic
_symmetry_space_group_name_Hall '-P 2yab'
_symmetry_space_group_name_H-M 'P 1 21/a 1'
_cell_angle_alpha 90.00
_cell_angle_beta 108.802(1)
_cell_angle_gamma 90.00
_cell_formula_units_Z 4
_cell_length_a 18.6240(2)
_cell_length_b 10.78800(10)
_cell_length_c 20.8450(2)
_cell_measurement_temperature 100(2)
_cell_volume 3964.60(7)
_diffrn_ambient_temperature 100(2)
_exptl_crystal_density_diffrn 1.313
_cod_depositor_comments
;
The following automatic conversions were performed:
'_symmetry_cell_setting' value 'Monoclinic' changed to 'monoclinic'
according to '/home/saulius/struct/CIF-dictionaries/cif_core.dic'
dictionary named 'cif_core.dic' version 2.4.1 from 2010-06-29.

Automatic conversion script
Id: cif_fix_enum 1527 2010-12-29 10:47:43Z saulius 
;
_cod_original_sg_symbol_H-M 'P 21/a'
_cod_database_code 4060701

loop_
_symmetry_equiv_pos_as_xyz
'x, y, z'
'-x+1/2, y+1/2, -z'
'-x, -y, -z'
'x-1/2, -y-1/2, z'

loop_
_atom_site_label
_atom_site_type_symbol
_atom_site_fract_x
_atom_site_fract_y
_atom_site_fract_z
_atom_site_U_iso_or_equiv
_atom_site_adp_type
_atom_site_occupancy
_atom_site_symmetry_multiplicity
_atom_site_calc_flag
_atom_site_refinement_flags
_atom_site_disorder_assembly
_atom_site_disorder_group
Ru1 Ru 1.054544(10) -0.085963(17) 0.247829(9) 0.02095(7) Uani 1 1 d D . .
O1 O 1.00577(13) 0.1102(2) 0.13257(12) 0.0579(7) Uani 1 1 d . . .
O2 O 0.9521(2) -0.2997(4) 0.1736(2) 0.0605(13) Uani 0.70 1 d P A 1
O3 O 1.12136(18) 0.0443(4) 0.31190(17) 0.0369(7) Uani 0.70 1 d PD B 1
N1 N 1.19113(11) -0.08785(18) 0.18827(10) 0.0236(4) Uani 1 1 d . . .
N2 N 1.19654(11) -0.24502(19) 0.25206(9) 0.0255(4) Uani 1 1 d . . .
N3 N 0.90494(10) 0.02561(18) 0.26587(9) 0.0226(4) Uani 1 1 d . . .
N4 N 0.96105(10) -0.09612(17) 0.34794(9) 0.0191(4) Uani 1 1 d . . .
C1 C 1.02411(15) 0.0396(3) 0.17576(14) 0.0381(6) Uani 1 1 d . B .
C2 C 0.9949(4) -0.2164(8) 0.1994(6) 0.092(4) Uani 0.70 1 d P A 1
C3 C 1.15175(12) -0.1452(2) 0.22504(11) 0.0218(4) Uani 1 1 d . B .
C4 C 1.25812(14) -0.1496(3) 0.19317(13) 0.0322(6) Uani 1 1 d . B .
H4 H 1.2945 -0.1264 0.1722 0.039 Uiso 1 1 calc R . .
C5 C 1.26152(14) -0.2477(3) 0.23306(13) 0.0330(6) Uani 1 1 d . B .
H5 H 1.3008 -0.3078 0.2460 0.040 Uiso 1 1 calc R . .
C6 C 1.16682(14) 0.0150(2) 0.14267(13) 0.0272(5) Uani 1 1 d . B .
C7 C 1.18920(16) 0.1346(3) 0.16596(16) 0.0378(6) Uani 1 1 d . . .
C8 C 1.16593(19) 0.2300(3) 0.1193(2) 0.0516(9) Uani 1 1 d . B .
H8 H 1.1797 0.3127 0.1338 0.062 Uiso 1 1 calc R . .
C9 C 1.12336(19) 0.2090(3) 0.0523(2) 0.0541(9) Uani 1 1 d . . .
C10 C 1.10393(18) 0.0880(3) 0.03061(16) 0.0440(7) Uani 1 1 d . B .
H10 H 1.0759 0.0729 -0.0156 0.053 Uiso 1 1 calc R . .
C11 C 1.12490(15) -0.0112(3) 0.07534(13) 0.0315(6) Uani 1 1 d . . .
C12 C 1.23552(18) 0.1576(3) 0.23883(18) 0.0520(8) Uani 1 1 d . B .
H12A H 1.2503 0.2451 0.2448 0.078 Uiso 1 1 calc R . .
H12B H 1.2811 0.1057 0.2510 0.078 Uiso 1 1 calc R . .
H12C H 1.2053 0.1369 0.2681 0.078 Uiso 1 1 calc R . .
C13 C 1.0988(3) 0.3165(4) 0.0038(3) 0.0898(16) Uani 1 1 d . B .
H13A H 1.0445 0.3318 -0.0055 0.135 Uiso 1 1 calc R . .
H13B H 1.1083 0.2967 -0.0386 0.135 Uiso 1 1 calc R . .
H13C H 1.1275 0.3907 0.0241 0.135 Uiso 1 1 calc R . .
C14 C 1.10196(18) -0.1416(3) 0.05285(13) 0.0403(6) Uani 1 1 d . B .
H14A H 1.0750 -0.1425 0.0040 0.060 Uiso 1 1 calc R . .
H14B H 1.0686 -0.1736 0.0770 0.060 Uiso 1 1 calc R . .
H14C H 1.1473 -0.1938 0.0628 0.060 Uiso 1 1 calc R . .
C15 C 1.18158(13) -0.3465(2) 0.29125(13) 0.0293(5) Uani 1 1 d . B .
C16 C 1.21225(14) -0.3422(3) 0.36164(14) 0.0374(6) Uani 1 1 d . . .
C17 C 1.20366(16) -0.4496(4) 0.39696(16) 0.0497(9) Uani 1 1 d . B .
H17 H 1.2234 -0.4495 0.4451 0.060 Uiso 1 1 calc R . .
C18 C 1.16776(17) -0.5550(3) 0.36448(19) 0.0512(9) Uani 1 1 d . . .
C19 C 1.13844(17) -0.5551(3) 0.29480(18) 0.0461(8) Uani 1 1 d . B .
H19 H 1.1133 -0.6270 0.2721 0.055 Uiso 1 1 calc R . .
C20 C 1.14478(15) -0.4515(3) 0.25667(15) 0.0359(6) Uani 1 1 d . . .
C21 C 1.25066(17) -0.2292(3) 0.39771(14) 0.0484(8) Uani 1 1 d . B .
H21A H 1.2740 -0.1839 0.3688 0.073 Uiso 1 1 calc R . .
H21B H 1.2899 -0.2533 0.4399 0.073 Uiso 1 1 calc R . .
H21C H 1.2133 -0.1758 0.4082 0.073 Uiso 1 1 calc R . .
C22 C 1.1606(2) -0.6681(4) 0.4057(2) 0.0762(13) Uani 1 1 d . B .
H22A H 1.1160 -0.6588 0.4205 0.114 Uiso 1 1 calc R . .
H22B H 1.2062 -0.6755 0.4455 0.114 Uiso 1 1 calc R . .
H22C H 1.1551 -0.7427 0.3777 0.114 Uiso 1 1 calc R . .
C23 C 1.11342(18) -0.4548(3) 0.18062(16) 0.0442(7) Uani 1 1 d . B .
H23A H 1.0812 -0.3821 0.1643 0.066 Uiso 1 1 calc R . .
H23B H 1.0833 -0.5304 0.1662 0.066 Uiso 1 1 calc R . .
H23C H 1.1553 -0.4541 0.1618 0.066 Uiso 1 1 calc R . .
C24 C 0.96857(12) -0.0465(2) 0.28986(11) 0.0192(4) Uani 1 1 d . B .
C25 C 0.86037(13) 0.0216(2) 0.30795(12) 0.0242(5) Uani 1 1 d . B .
H25 H 0.8141 0.0648 0.3016 0.029 Uiso 1 1 calc R . .
C26 C 0.89521(12) -0.0548(2) 0.35911(11) 0.0223(5) Uani 1 1 d . B .
H26 H 0.8783 -0.0766 0.3960 0.027 Uiso 1 1 calc R . .
C27 C 0.89026(14) 0.1174(3) 0.21235(13) 0.0319(6) Uani 1 1 d . B .
C28 C 0.92000(17) 0.2361(3) 0.23106(16) 0.0415(7) Uani 1 1 d . . .
C29 C 0.9033(2) 0.3276(3) 0.1809(2) 0.0562(10) Uani 1 1 d . B .
H29 H 0.9236 0.4084 0.1923 0.067 Uiso 1 1 calc R . .
C30 C 0.8584(2) 0.3039(4) 0.1161(2) 0.0616(11) Uani 1 1 d . . .
C31 C 0.83060(17) 0.1859(4) 0.09905(17) 0.0566(10) Uani 1 1 d . B .
H31 H 0.8001 0.1696 0.0536 0.068 Uiso 1 1 calc R . .
C32 C 0.84568(14) 0.0878(3) 0.14665(14) 0.0404(7) Uani 1 1 d . . .
C33 C 0.9699(2) 0.2622(3) 0.30175(18) 0.0526(8) Uani 1 1 d . B .
H33A H 0.9857 0.3493 0.3054 0.079 Uiso 1 1 calc R . .
H33B H 1.0148 0.2088 0.3128 0.079 Uiso 1 1 calc R . .
H33C H 0.9419 0.2456 0.3334 0.079 Uiso 1 1 calc R . .
C34 C 0.8371(3) 0.4044(4) 0.0624(2) 0.0925(18) Uani 1 1 d . B .
H34A H 0.7843 0.4291 0.0543 0.139 Uiso 1 1 calc R . .
H34B H 0.8429 0.3728 0.0203 0.139 Uiso 1 1 calc R . .
H34C H 0.8703 0.4763 0.0781 0.139 Uiso 1 1 calc R . .
C35 C 0.81595(17) -0.0404(4) 0.12662(15) 0.0535(9) Uani 1 1 d . B .
H35A H 0.8556 -0.1011 0.1479 0.080 Uiso 1 1 calc R . .
H35B H 0.8008 -0.0488 0.0772 0.080 Uiso 1 1 calc R . .
H35C H 0.7719 -0.0552 0.1416 0.080 Uiso 1 1 calc R . .
C36 C 1.01491(13) -0.1689(2) 0.39983(11) 0.0247(5) Uani 1 1 d . B .
C37 C 1.06790(13) -0.1045(3) 0.45260(12) 0.0292(5) Uani 1 1 d . . .
C38 C 1.11437(15) -0.1739(3) 0.50635(13) 0.0401(7) Uani 1 1 d . B .
H38 H 1.1514 -0.1327 0.5423 0.048 Uiso 1 1 calc R . .
C39 C 1.10784(18) -0.3024(3) 0.50867(15) 0.0486(8) Uani 1 1 d . . .
C40 C 1.05431(19) -0.3615(3) 0.45537(16) 0.0467(8) Uani 1 1 d . B .
H40 H 1.0498 -0.4491 0.4567 0.056 Uiso 1 1 calc R . .
C41 C 1.00698(16) -0.2972(2) 0.39997(14) 0.0343(6) Uani 1 1 d . . .
C42 C 1.07331(16) 0.0343(3) 0.45230(13) 0.0387(6) Uani 1 1 d . B .
H42A H 1.0302 0.0703 0.4630 0.058 Uiso 1 1 calc R . .
H42B H 1.0726 0.0625 0.4074 0.058 Uiso 1 1 calc R . .
H42C H 1.1207 0.0608 0.4863 0.058 Uiso 1 1 calc R . .
C43 C 1.1580(2) -0.3758(5) 0.56842(19) 0.0782(14) Uani 1 1 d . B .
H43A H 1.1361 -0.4583 0.5688 0.117 Uiso 1 1 calc R . .
H43B H 1.1614 -0.3324 0.6106 0.117 Uiso 1 1 calc R . .
H43C H 1.2088 -0.3840 0.5645 0.117 Uiso 1 1 calc R . .
C44 C 0.9502(2) -0.3638(3) 0.34195(18) 0.0529(8) Uani 1 1 d . B .
H44A H 0.9634 -0.3515 0.3005 0.079 Uiso 1 1 calc R . .
H44B H 0.8994 -0.3306 0.3354 0.079 Uiso 1 1 calc R . .
H44C H 0.9510 -0.4525 0.3522 0.079 Uiso 1 1 calc R . .
H99 H 1.079(2) -0.187(3) 0.3060(14) 0.069(11) Uiso 1 1 d D B .
O2A O 1.1741(4) 0.0310(10) 0.3701(4) 0.070(3) Uani 0.30 1 d P B 2
O3A O 0.9819(9) -0.2217(17) 0.1891(7) 0.082(6) Uani 0.30 1 d P B 2
C2A C 1.1296(7) -0.0230(14) 0.3285(7) 0.048(3) Uani 0.30 1 d P B 2
H3 H 1.136(3) 0.127(2) 0.319(3) 0.071(18) Uiso 0.70 1 d PD C 1

loop_
_atom_site_aniso_label
_atom_site_aniso_U_11
_atom_site_aniso_U_22
_atom_site_aniso_U_33
_atom_site_aniso_U_23
_atom_site_aniso_U_13
_atom_site_aniso_U_12
Ru1 0.01950(10) 0.02500(11) 0.02216(10) 0.00474(7) 0.01201(7) 0.00444(7)
O1 0.0494(13) 0.0789(17) 0.0609(14) 0.0406(13) 0.0392(11) 0.0308(12)
O2 0.045(2) 0.059(2) 0.087(3) -0.049(2) 0.0329(19) -0.0305(18)
O3 0.0328(16) 0.044(2) 0.0406(18) -0.0120(16) 0.0213(14) -0.0090(16)
N1 0.0204(9) 0.0292(10) 0.0249(10) 0.0024(8) 0.0125(8) 0.0019(8)
N2 0.0225(9) 0.0334(11) 0.0247(10) 0.0061(8) 0.0134(8) 0.0072(8)
N3 0.0184(9) 0.0277(10) 0.0245(10) 0.0072(8) 0.0109(7) 0.0035(8)
N4 0.0172(8) 0.0228(9) 0.0185(9) 0.0011(7) 0.0073(7) 0.0007(7)
C1 0.0320(14) 0.0534(17) 0.0375(15) 0.0125(13) 0.0231(12) 0.0129(13)
C2 0.035(3) 0.085(6) 0.179(9) -0.110(6) 0.067(5) -0.046(4)
C3 0.0215(11) 0.0258(12) 0.0204(10) -0.0003(9) 0.0099(9) 0.0008(9)
C4 0.0232(12) 0.0453(15) 0.0347(13) 0.0064(12) 0.0185(10) 0.0066(11)
C5 0.0245(12) 0.0452(15) 0.0343(13) 0.0079(12) 0.0165(10) 0.0115(11)
C6 0.0267(12) 0.0267(12) 0.0360(13) 0.0054(10) 0.0207(10) 0.0027(10)
C7 0.0343(14) 0.0325(14) 0.0583(18) -0.0008(13) 0.0315(13) -0.0055(12)
C8 0.0523(19) 0.0265(14) 0.093(3) 0.0068(15) 0.0468(19) -0.0043(13)
C9 0.0507(19) 0.0491(19) 0.076(2) 0.0336(18) 0.0392(18) 0.0093(15)
C10 0.0456(16) 0.0531(19) 0.0413(16) 0.0216(14) 0.0251(13) 0.0110(14)
C11 0.0323(13) 0.0377(14) 0.0321(13) 0.0102(11) 0.0209(11) 0.0078(11)
C12 0.0467(18) 0.0489(19) 0.069(2) -0.0224(16) 0.0304(16) -0.0206(15)
C13 0.091(3) 0.066(3) 0.122(4) 0.063(3) 0.047(3) 0.012(2)
C14 0.0520(17) 0.0435(16) 0.0250(13) -0.0013(12) 0.0120(12) 0.0058(14)
C15 0.0237(11) 0.0364(14) 0.0319(13) 0.0151(11) 0.0149(10) 0.0140(10)
C16 0.0230(12) 0.0578(18) 0.0344(14) 0.0153(13) 0.0135(11) 0.0149(12)
C17 0.0317(15) 0.082(2) 0.0390(16) 0.0338(16) 0.0161(12) 0.0269(16)
C18 0.0304(15) 0.055(2) 0.072(2) 0.0333(18) 0.0232(15) 0.0102(14)
C19 0.0342(15) 0.0412(16) 0.068(2) 0.0198(15) 0.0231(15) 0.0067(13)
C20 0.0288(13) 0.0337(14) 0.0506(16) 0.0111(12) 0.0202(12) 0.0099(11)
C21 0.0405(16) 0.078(2) 0.0272(14) 0.0045(14) 0.0114(12) 0.0111(16)
C22 0.052(2) 0.085(3) 0.093(3) 0.059(3) 0.026(2) 0.009(2)
C23 0.0463(17) 0.0375(15) 0.0513(18) -0.0056(13) 0.0191(14) 0.0003(13)
C24 0.0169(10) 0.0216(10) 0.0212(10) 0.0008(8) 0.0090(8) -0.0002(8)
C25 0.0179(10) 0.0296(12) 0.0291(12) 0.0027(10) 0.0130(9) 0.0017(9)
C26 0.0209(11) 0.0287(12) 0.0209(11) -0.0016(9) 0.0117(9) -0.0012(9)
C27 0.0231(12) 0.0411(15) 0.0386(14) 0.0184(11) 0.0196(11) 0.0129(11)
C28 0.0449(16) 0.0322(14) 0.0631(19) 0.0187(13) 0.0394(15) 0.0159(13)
C29 0.069(2) 0.0382(17) 0.085(3) 0.0308(17) 0.057(2) 0.0242(16)
C30 0.060(2) 0.064(2) 0.083(3) 0.050(2) 0.053(2) 0.0368(19)
C31 0.0316(15) 0.101(3) 0.0436(17) 0.0410(19) 0.0209(13) 0.0263(17)
C32 0.0219(12) 0.066(2) 0.0367(14) 0.0239(14) 0.0149(11) 0.0086(13)
C33 0.069(2) 0.0288(15) 0.071(2) 0.0008(15) 0.0392(19) -0.0051(15)
C34 0.110(4) 0.095(3) 0.101(3) 0.076(3) 0.074(3) 0.061(3)
C35 0.0342(15) 0.095(3) 0.0269(14) 0.0159(16) 0.0043(12) -0.0148(17)
C36 0.0214(11) 0.0354(13) 0.0199(11) 0.0067(9) 0.0104(9) 0.0060(10)
C37 0.0223(11) 0.0479(16) 0.0201(11) 0.0024(10) 0.0106(9) 0.0013(11)
C38 0.0281(13) 0.071(2) 0.0215(12) 0.0082(13) 0.0083(10) 0.0092(13)
C39 0.0429(16) 0.076(2) 0.0317(15) 0.0234(15) 0.0184(13) 0.0280(16)
C40 0.0584(19) 0.0412(16) 0.0495(18) 0.0219(14) 0.0299(16) 0.0197(15)
C41 0.0389(14) 0.0328(14) 0.0357(14) 0.0071(11) 0.0180(12) 0.0062(11)
C42 0.0400(15) 0.0508(17) 0.0224(12) -0.0036(12) 0.0062(11) -0.0153(13)
C43 0.079(3) 0.111(3) 0.047(2) 0.043(2) 0.0226(19) 0.049(3)
C44 0.068(2) 0.0269(15) 0.061(2) -0.0003(14) 0.0182(17) -0.0052(15)
O2A 0.019(3) 0.134(8) 0.056(5) -0.062(5) 0.011(3) -0.022(4)
O3A 0.073(10) 0.125(14) 0.068(8) 0.049(9) 0.049(7) 0.068(10)
C2A 0.047(7) 0.053(8) 0.055(8) -0.009(6) 0.031(6) 0.005(7)

loop_
_geom_bond_atom_site_label_1
_geom_bond_atom_site_label_2
_geom_bond_distance
_geom_bond_site_symmetry_2
_geom_bond_publ_flag
Ru1 H99 1.585(18) . ?
Ru1 C2 1.873(6) . ?
Ru1 C2A 1.931(14) . ?
Ru1 C1 1.966(3) . ?
Ru1 O3 2.058(3) . ?
Ru1 O3A 2.10(2) . ?
Ru1 C24 2.101(2) . ?
Ru1 C3 2.113(2) . ?
O1 C1 1.144(3) . ?
O2 C2 1.207(7) . ?
N1 C3 1.368(3) . ?
N1 C4 1.389(3) . ?
N1 C6 1.436(3) . ?
N2 C3 1.367(3) . ?
N2 C5 1.390(3) . ?
N2 C15 1.446(3) . ?
N3 C24 1.370(3) . ?
N3 C25 1.389(3) . ?
N3 C27 1.450(3) . ?
N4 C24 1.372(3) . ?
N4 C26 1.393(3) . ?
N4 C36 1.447(3) . ?
C4 C5 1.335(4) . ?
C6 C7 1.394(4) . ?
C6 C11 1.397(4) . ?
C7 C8 1.387(4) . ?
C7 C12 1.506(4) . ?
C8 C9 1.384(5) . ?
C9 C10 1.391(5) . ?
C9 C13 1.510(4) . ?
C10 C11 1.390(4) . ?
C11 C14 1.501(4) . ?
C15 C16 1.393(4) . ?
C15 C20 1.398(4) . ?
C16 C17 1.409(4) . ?
C16 C21 1.489(5) . ?
C17 C18 1.381(5) . ?
C18 C19 1.377(5) . ?
C18 C22 1.523(4) . ?
C19 C20 1.398(4) . ?
C20 C23 1.503(4) . ?
C25 C26 1.338(3) . ?
C27 C32 1.390(4) . ?
C27 C28 1.400(4) . ?
C28 C29 1.397(4) . ?
C28 C33 1.494(5) . ?
C29 C30 1.365(6) . ?
C30 C31 1.378(6) . ?
C30 C34 1.515(4) . ?
C31 C32 1.415(4) . ?
C32 C35 1.499(5) . ?
C36 C41 1.393(4) . ?
C36 C37 1.402(3) . ?
C37 C38 1.393(4) . ?
C37 C42 1.501(4) . ?
C38 C39 1.394(5) . ?
C39 C40 1.386(5) . ?
C39 C43 1.516(4) . ?
C40 C41 1.391(4) . ?
C41 C44 1.507(4) . ?
O2A C2A 1.146(15) . ?
